data_1538651
loop_
_publ_author_name
'Kato, T.'
'Takeuchi, Y.'

_publ_section_title
;
 The pyrosmalite group of minerals I: Structure refinemet of
 manganopyrosmalite
;
_journal_name_full 'Canadian Mineralogist'
_journal_page_first 1
_journal_page_last 6
_journal_volume 21
_journal_year 1983
_chemical_formula_sum 'Cl3 Fe3 H17 Mn13 O47 Si12'
_chemical_name_systematic 'Fe3 Mn13 (Si12 O30 (O H)17) Cl3'
_space_group_IT_number 164
_symmetry_space_group_name_Hall '-P 3 2"'
_symmetry_space_group_name_H-M 'P -3 m 1'
_cell_angle_alpha 90
_cell_angle_beta 90
_cell_angle_gamma 120
_cell_formula_units_Z 1
_cell_length_a 13.422
_cell_length_b 13.422
_cell_length_c 7.165
_cell_volume 1117.844
_citation_journal_id_ASTM CAMIA6
_cod_data_source_file Kato_CAMIA6_1983_1303.cif
_cod_data_source_block H17Cl3Fe3Mn13O47Si12
_cod_original_formula_sum 'H17 Cl3 Fe3 Mn13 O47 Si12'
_cod_database_code 1538651

loop_
_symmetry_equiv_pos_as_xyz
x,y,z
-y,x-y,z
-x+y,-x,z
y,x,-z
-x,-x+y,-z
x-y,-y,-z
-x,-y,-z
y,-x+y,-z
x-y,x,-z
-y,-x,z
x,x-y,z
-x+y,y,z

loop_
_atom_site_label
_atom_site_type_symbol
_atom_site_fract_x
_atom_site_fract_y
_atom_site_fract_z
_atom_site_occupancy
_atom_site_U_iso_or_equiv
Si1 Si+4 0.4402 0.1084 0.6213 1 0.0
Mn3 Mn+2 0.5 0 0 0.81 0.0
O1 O-2 0.3294 0 0.5 1 0.0
O6 O-2 0.3474 0.1737 0.1069 1 0.0
Fe3 Fe+2 0.5 0 0 0.19 0.0
O7 O-2 0.567 0.134 0.1894 1 0.0
O4 O-2 0.3939 0.075 0.8462 1 0.0
O8 O-2 0.6667 0.3333 0.7713 1 0.0
Mn1 Mn+2 0 0 0 0.81 0.0
Mn4 Mn+2 0.5116 0.2558 0.0376 0.81 0.0
Fe1 Fe+2 0 0 0 0.19 0.0
O5 O-2 0.1806 0.0903 0.7733 0.5 0.0
Fe2 Fe+2 0.2651 0 0 0.19 0.0
Cl1 Cl-1 0.1806 0.0903 0.7733 0.5 0.0
Mn2 Mn+2 0.2651 0 0 0.81 0.0
O3 O-2 0.4294 0.2147 0.5776 1 0.0
Fe4 Fe+2 0.5116 0.2558 0.0376 0.19 0.0
O2 O-2 0.567 0.134 0.5535 1 0.0
